data_7234582
loop_
_publ_author_name
'Xing-Hui Lv'
'Wei-Qiang Liao'
'Peng-Fei Li'
'Zhong-Xia Wang'
'Chen-Yu Mao'
'Yi Zhang'

_publ_section_title
;
 Dielectric and photoluminescence properties of a layered perovskite-type
 organic-inorganic hybrid phase transition compound: NH3(CH2)5NH3MnCl4
;
_journal_name_full 'Journal of Materials Chemistry C'
_journal_page_first 1881
_journal_page_last 1885
_journal_paper_doi 10.1039/C5TC04114G
_journal_volume 4
_journal_year 2016
_chemical_formula_moiety 'Cl4 Mn, C5 H16 N2'
_chemical_formula_sum 'C5 H16 Cl4 Mn N2'
_chemical_formula_weight 300.94
_space_group_crystal_system orthorhombic
_space_group_IT_number 74
_space_group_name_Hall '-I 2b 2'
_space_group_name_H-M_alt 'I m m a'
_atom_sites_solution_hydrogens difmap
_cell_angle_alpha 90
_cell_angle_beta 90
_cell_angle_gamma 90
_cell_formula_units_Z 4
_cell_length_a 23.94(2)
_cell_length_b 7.191(5)
_cell_length_c 7.399(6)
_cell_measurement_reflns_used 6624
_cell_measurement_temperature 333(2)
_cell_measurement_theta_max 27.441
_cell_measurement_theta_min 3.755
_cell_volume 1273.8(17)
_computing_cell_refinement 'CrystalClear (Rigaku, 2005)'
_computing_data_collection 'CrystalClear (Rigaku, 2005)'
_computing_data_reduction 'CrystalClear (Rigaku, 2005)'
_computing_molecular_graphics 'DIAMOND (Brandenburg & Putz, 2005)'
_computing_structure_refinement 'SHELXL-2014/7 (Sheldrick, 2014)'
_diffrn_ambient_temperature 333(2)
_diffrn_measured_fraction_theta_full 0.992
_diffrn_measured_fraction_theta_max 0.993
_diffrn_measurement_device_type 'Rigaku SCXmini diffractometer'
_diffrn_measurement_method '\w scans'
_diffrn_radiation_type MoK\a
_diffrn_radiation_wavelength 0.71073
_diffrn_reflns_av_R_equivalents 0.0400
_diffrn_reflns_av_unetI/netI 0.0217
_diffrn_reflns_Laue_measured_fraction_full 0.992
_diffrn_reflns_Laue_measured_fraction_max 0.993
_diffrn_reflns_limit_h_max 30
_diffrn_reflns_limit_h_min -30
_diffrn_reflns_limit_k_max 9
_diffrn_reflns_limit_k_min -9
_diffrn_reflns_limit_l_max 9
_diffrn_reflns_limit_l_min -9
_diffrn_reflns_number 6624
_diffrn_reflns_point_group_measured_fraction_full 0.992
_diffrn_reflns_point_group_measured_fraction_max 0.993
_diffrn_reflns_theta_full 25.242
_diffrn_reflns_theta_max 27.441
_diffrn_reflns_theta_min 3.755
_exptl_absorpt_coefficient_mu 1.834
_exptl_absorpt_correction_T_max 0.598
_exptl_absorpt_correction_T_min 0.522
_exptl_absorpt_correction_type multi-scan
_exptl_absorpt_process_details 'CrystalClear (Rigaku, 2005)'
_exptl_crystal_colour pink
_exptl_crystal_density_diffrn 1.569
_exptl_crystal_description plate
_exptl_crystal_F_000 612
_exptl_crystal_size_max 0.36
_exptl_crystal_size_mid 0.32
_exptl_crystal_size_min 0.28
_refine_diff_density_max 0.272
_refine_diff_density_min -0.306
_refine_diff_density_rms 0.074
_refine_ls_extinction_coef .
_refine_ls_extinction_method none
_refine_ls_goodness_of_fit_ref 1.007
_refine_ls_hydrogen_treatment constr
_refine_ls_matrix_type full
_refine_ls_number_parameters 49
_refine_ls_number_reflns 805
_refine_ls_number_restraints 3
_refine_ls_restrained_S_all 1.030
_refine_ls_R_factor_all 0.0312
_refine_ls_R_factor_gt 0.0295
_refine_ls_shift/su_max 0.000
_refine_ls_shift/su_mean 0.000
_refine_ls_structure_factor_coef Fsqd
_refine_ls_weighting_details 'w=1/[\s^2^(Fo^2^)+(0.0530P)^2^+0.8570P] where P=(Fo^2^+2Fc^2^)/3'
_refine_ls_weighting_scheme calc
_refine_ls_wR_factor_gt 0.0800
_refine_ls_wR_factor_ref 0.0814
_reflns_Friedel_coverage 0.000
_reflns_Friedel_fraction_full .
_reflns_Friedel_fraction_max .
_reflns_number_gt 780
_reflns_number_total 811
_reflns_threshold_expression 'I > 2\s(I)'
_cod_data_source_file J-Mater-Chem-C-2016-4-1881.cif
_cod_data_source_block 2
_cod_original_cell_volume 1273.7(18)
_cod_database_code 7234582
_shelx_space_group_comment
;
The symmetry employed for this shelxl refinement is uniquely defined
by the following loop, which should always be used as a source of
symmetry information in preference to the above space-group names.
They are only intended as comments.
;

loop_
_space_group_symop_operation_xyz
'x, y, z'
'-x, -y+1/2, z'
'-x, y+1/2, -z'
'x, -y, -z'
'x+1/2, y+1/2, z+1/2'
'-x+1/2, -y+1, z+1/2'
'-x+1/2, y+1, -z+1/2'
'x+1/2, -y+1/2, -z+1/2'
'-x, -y, -z'
'x, y-1/2, -z'
'x, -y-1/2, z'
'-x, y, z'
'-x+1/2, -y+1/2, -z+1/2'
'x+1/2, y, -z+1/2'
'x+1/2, -y, z+1/2'
'-x+1/2, y+1/2, z+1/2'

loop_
_atom_site_label
_atom_site_type_symbol
_atom_site_fract_x
_atom_site_fract_y
_atom_site_fract_z
_atom_site_U_iso_or_equiv
_atom_site_adp_type
_atom_site_occupancy
_atom_site_site_symmetry_order
_atom_site_calc_flag
_atom_site_refinement_flags_posn
_atom_site_refinement_flags_adp
_atom_site_refinement_flags_occupancy
_atom_site_disorder_assembly
_atom_site_disorder_group
N1 N 0.34342(12) 0.2223(12) 0.2718(4) 0.0332(19) Uani 0.5 1 d D . P . .
H1A H 0.3140 0.2685 0.2105 0.050 Uiso 0.5 1 d R U P . .
H1B H 0.3415 0.0973 0.2728 0.050 Uiso 0.5 1 d R U P . .
H1C H 0.3427 0.2652 0.3861 0.050 Uiso 0.5 1 d R U P . .
C3 C 0.5000 0.281(2) 0.1874(9) 0.051(4) Uani 0.5 2 d DS T P . .
H3A H 0.5000 0.4140 0.1837 0.061 Uiso 0.5 2 d R U P . .
H3B H 0.5000 0.2357 0.0652 0.061 Uiso 0.5 2 d R U P . .
C1 C 0.39654(14) 0.2870(7) 0.1843(6) 0.0400(17) Uani 0.5 1 d D . P . .
H1D H 0.3982 0.4204 0.1836 0.048 Uiso 0.5 1 d R U P . .
H1E H 0.3969 0.2507 0.0618 0.048 Uiso 1 2 d R U P . .
Mn1 Mn 0.2500 0.2500 0.7500 0.02617(19) Uani 1 4 d S T P . .
Cl2 Cl 0.35324(3) 0.2500 0.70565(10) 0.0428(2) Uani 1 2 d S T P . .
Cl1 Cl 0.23943(3) 0.0000 0.5000 0.0369(2) Uani 1 2 d S T P . .
C2 C 0.44715(14) 0.2081(7) 0.2803(6) 0.048(2) Uani 0.5 1 d D . P . .
H2A H 0.4470 0.2494 0.4031 0.058 Uiso 1 2 d R U P . .
H2B H 0.4463 0.0747 0.2814 0.058 Uiso 0.5 1 d R U P . .

loop_
_atom_site_aniso_label
_atom_site_aniso_U_11
_atom_site_aniso_U_22
_atom_site_aniso_U_33
_atom_site_aniso_U_23
_atom_site_aniso_U_13
_atom_site_aniso_U_12
N1 0.0316(13) 0.028(6) 0.0397(15) -0.0035(15) -0.0045(10) 0.0018(15)
C3 0.034(2) 0.062(12) 0.056(3) 0.013(4) 0.000 0.000
C1 0.0340(17) 0.040(5) 0.0454(19) 0.0091(18) 0.0032(15) 0.0014(16)
Mn1 0.0318(3) 0.0242(3) 0.0225(3) 0.000 0.0012(2) 0.000
Cl2 0.0306(4) 0.0619(5) 0.0359(4) 0.000 0.0005(3) 0.000
Cl1 0.0490(4) 0.0310(4) 0.0308(4) -0.0097(3) 0.000 0.000
C2 0.0320(19) 0.056(6) 0.057(2) 0.014(2) 0.0000(16) 0.0000(18)

loop_
_atom_type_symbol
_atom_type_description
_atom_type_scat_dispersion_real
_atom_type_scat_dispersion_imag
_atom_type_scat_source
C C 0.0033 0.0016 'International Tables Vol C Tables 4.2.6.8 and 6.1.1.4'
H H 0.0000 0.0000 'International Tables Vol C Tables 4.2.6.8 and 6.1.1.4'
N N 0.0061 0.0033 'International Tables Vol C Tables 4.2.6.8 and 6.1.1.4'
Cl Cl 0.1484 0.1585 'International Tables Vol C Tables 4.2.6.8 and 6.1.1.4'
Mn Mn 0.3368 0.7283 'International Tables Vol C Tables 4.2.6.8 and 6.1.1.4'

loop_
_geom_angle_atom_site_label_1
_geom_angle_atom_site_label_2
_geom_angle_atom_site_label_3
_geom_angle
_geom_angle_site_symmetry_1
_geom_angle_site_symmetry_3
N1 N1 C1 92.7(4) 11_565 11_565
N1 N1 C1 72.0(4) 11_565 .
C1 N1 C1 20.7(4) 11_565 .
N1 N1 H1A 68.4 11_565 .
C1 N1 H1A 118.9 11_565 .
C1 N1 H1A 109.3 . .
N1 N1 H1B 177.1 11_565 .
C1 N1 H1B 90.1 11_565 .
C1 N1 H1B 110.8 . .
H1A N1 H1B 109.5 . .
N1 N1 H1C 70.0 11_565 .
C1 N1 H1C 117.3 11_565 .
C1 N1 H1C 108.4 . .
H1A N1 H1C 109.5 . .
H1B N1 H1C 109.5 . .
C3 C3 C2 93.2(7) 2_655 2_655
C3 C3 C2 93.2(7) 2_655 11_565
C2 C3 C2 122.6(6) 2_655 11_565
C3 C3 C2 70.1(6) 2_655 12_655
C2 C3 C2 23.1(4) 2_655 12_655
C2 C3 C2 122.0(6) 11_565 12_655
C3 C3 C2 70.1(6) 2_655 .
C2 C3 C2 122.0(6) 2_655 .
C2 C3 C2 23.1(4) 11_565 .
C2 C3 C2 111.4(8) 12_655 .
C3 C3 H3A 178.4 2_655 .
C2 C3 H3A 87.5 2_655 .
C2 C3 H3A 87.5 11_565 .
C2 C3 H3A 110.7 12_655 .
C2 C3 H3A 110.7 . .
C3 C3 H3B 70.4 2_655 .
C2 C3 H3B 117.9 2_655 .
C2 C3 H3B 117.9 11_565 .
C2 C3 H3B 108.0 12_655 .
C2 C3 H3B 108.0 . .
H3A C3 H3B 108.0 . .
C1 C1 C2 91.4(3) 11_565 11_565
C1 C1 N1 87.3(4) 11_565 11_565
C2 C1 N1 122.6(4) 11_565 11_565
C1 C1 N1 72.0(4) 11_565 .
C2 C1 N1 121.3(4) 11_565 .
N1 C1 N1 15.4(7) 11_565 .
C1 C1 C2 68.0(3) 11_565 .
C2 C1 C2 23.4(4) 11_565 .
N1 C1 C2 118.8(4) 11_565 .
N1 C1 C2 111.1(4) . .
C1 C1 H1D 177.7 11_565 .
C2 C1 H1D 86.7 11_565 .
N1 C1 H1D 94.9 11_565 .
N1 C1 H1D 110.2 . .
C2 C1 H1D 110.1 . .
C1 C1 H1E 73.9 11_565 .
C2 C1 H1E 119.0 11_565 .
N1 C1 H1E 115.6 11_565 .
N1 C1 H1E 109.7 . .
C2 C1 H1E 109.8 . .
H1D C1 H1E 105.7 . .
Cl2 Mn1 Cl2 180.0 . 13_556
Cl2 Mn1 Cl1 90.16(2) . .
Cl2 Mn1 Cl1 89.84(2) 13_556 .
Cl2 Mn1 Cl1 89.84(2) . 13_556
Cl2 Mn1 Cl1 90.16(2) 13_556 13_556
Cl1 Mn1 Cl1 180.0 . 13_556
Cl2 Mn1 Cl1 90.16(2) . 10_566
Cl2 Mn1 Cl1 89.84(2) 13_556 10_566
Cl1 Mn1 Cl1 87.83(6) . 10_566
Cl1 Mn1 Cl1 92.17(6) 13_556 10_566
Cl2 Mn1 Cl1 89.84(2) . 6_545
Cl2 Mn1 Cl1 90.16(2) 13_556 6_545
Cl1 Mn1 Cl1 92.17(6) . 6_545
Cl1 Mn1 Cl1 87.83(6) 13_556 6_545
Cl1 Mn1 Cl1 180.0 10_566 6_545
Mn1 Cl1 Mn1 168.79(3) . 6_544
C2 C2 C1 88.6(3) 11_565 11_565
C2 C2 C3 86.8(7) 11_565 2_655
C1 C2 C3 120.9(4) 11_565 2_655
C2 C2 C1 68.0(3) 11_565 .
C1 C2 C1 20.5(4) 11_565 .
C3 C2 C1 117.2(5) 2_655 .
C2 C2 C3 70.1(6) 11_565 .
C1 C2 C3 118.5(4) 11_565 .
C3 C2 C3 16.7(13) 2_655 .
C1 C2 C3 108.8(4) . .
C2 C2 H2A 71.9 11_565 .
C1 C2 H2A 118.1 11_565 .
C3 C2 H2A 116.0 2_655 .
C1 C2 H2A 109.1 . .
C3 C2 H2A 108.9 . .
C2 C2 H2B 178.6 11_565 .
C1 C2 H2B 90.6 11_565 .
C3 C2 H2B 94.6 2_655 .
C1 C2 H2B 111.1 . .
C3 C2 H2B 111.2 . .
H2A C2 H2B 107.6 . .

loop_
_geom_bond_atom_site_label_1
_geom_bond_atom_site_label_2
_geom_bond_distance
_geom_bond_site_symmetry_2
N1 N1 0.398(18) 11_565
N1 C1 1.429(4) 11_565
N1 C1 1.501(5) .
N1 H1A 0.9002 .
N1 H1B 0.9000 .
N1 H1C 0.9000 .
C3 C3 0.44(3) 2_655
C3 C2 1.442(5) 2_655
C3 C2 1.442(5) 11_565
C3 C2 1.531(7) 12_655
C3 C2 1.531(7) .
C3 H3A 0.9600 .
C3 H3B 0.9600 .
C1 C1 0.532(10) 11_565
C1 C2 1.405(5) 11_565
C1 N1 1.429(4) 11_565
C1 C2 1.515(5) .
C1 H1D 0.9600 .
C1 H1E 0.9430 .
Mn1 Cl2 2.493(2) .
Mn1 Cl2 2.493(2) 13_556
Mn1 Cl1 2.5917(14) .
Mn1 Cl1 2.5917(14) 13_556
Mn1 Cl1 2.5917(14) 10_566
Mn1 Cl1 2.5917(14) 6_545
Cl1 Mn1 2.5917(14) 6_544
C2 C2 0.602(11) 11_565
C2 C1 1.405(5) 11_565
C2 C3 1.442(5) 2_655
C2 H2A 0.9560 .
C2 H2B 0.9601 .

loop_
_geom_hbond_atom_site_label_D
_geom_hbond_atom_site_label_H
_geom_hbond_atom_site_label_A
_geom_hbond_distance_DH
_geom_hbond_distance_HA
_geom_hbond_distance_DA
_geom_hbond_angle_DHA
_geom_hbond_site_symmetry_A
C1 H1E Cl2 0.94 2.83 3.699(5) 152.6 1_554
C1 H1D Cl2 0.96 2.73 3.581(5) 148.2 10_566
N1 H1C Cl2 0.90 2.38 3.225(4) 156.3 .
N1 H1B Cl2 0.90 2.52 3.408(9) 170.2 10_556
N1 H1A Cl1 0.90 2.79 3.245(5) 112.6 6_544
N1 H1A Cl1 0.90 2.61 3.459(6) 156.5 13

loop_
_geom_torsion_atom_site_label_1
_geom_torsion_atom_site_label_2
_geom_torsion_atom_site_label_3
_geom_torsion_atom_site_label_4
_geom_torsion
_geom_torsion_site_symmetry_1
_geom_torsion_site_symmetry_2
_geom_torsion_site_symmetry_3
_geom_torsion_site_symmetry_4
N1 N1 C1 C1 179.999(1) 11_565 . . 11_565
N1 N1 C1 C2 99.6(5) 11_565 . . 11_565
C1 N1 C1 C2 -80.4(5) 11_565 . . 11_565
C1 N1 C1 N1 180.001(1) 11_565 . . 11_565
N1 N1 C1 C2 123.2(4) 11_565 . . .
C1 N1 C1 C2 -56.8(4) 11_565 . . .
C1 C1 C2 C2 179.996(1) 11_565 . . 11_565
N1 C1 C2 C2 -106.2(5) 11_565 . . 11_565
N1 C1 C2 C2 -120.9(5) . . . 11_565
C2 C1 C2 C1 180.004(1) 11_565 . . 11_565
N1 C1 C2 C1 73.8(5) 11_565 . . 11_565
N1 C1 C2 C1 59.1(5) . . . 11_565
C1 C1 C2 C3 106.0(8) 11_565 . . 2_655
C2 C1 C2 C3 -74.0(8) 11_565 . . 2_655
N1 C1 C2 C3 179.8(9) 11_565 . . 2_655
N1 C1 C2 C3 165.1(8) . . . 2_655
C1 C1 C2 C3 121.7(7) 11_565 . . .
C2 C1 C2 C3 -58.3(7) 11_565 . . .
N1 C1 C2 C3 -164.5(7) 11_565 . . .
N1 C1 C2 C3 -179.2(7) . . . .
C3 C3 C2 C2 179.999(2) 2_655 . . 11_565
C2 C3 C2 C2 98.9(12) 2_655 . . 11_565
C2 C3 C2 C2 122.0(9) 12_655 . . 11_565
C3 C3 C2 C1 -103.1(6) 2_655 . . 11_565
C2 C3 C2 C1 175.8(10) 2_655 . . 11_565
C2 C3 C2 C1 76.9(6) 11_565 . . 11_565
C2 C3 C2 C1 -161.1(6) 12_655 . . 11_565
C2 C3 C2 C3 -81.1(12) 2_655 . . 2_655
C2 C3 C2 C3 180.001(1) 11_565 . . 2_655
C2 C3 C2 C3 -58.0(9) 12_655 . . 2_655
C3 C3 C2 C1 -123.0(4) 2_655 . . .
C2 C3 C2 C1 156.0(10) 2_655 . . .
C2 C3 C2 C1 57.0(4) 11_565 . . .
C2 C3 C2 C1 179.1(6) 12_655 . . .
